data_4022351
loop_
_publ_author_name
'Naoya Morohashi'
'Hiroshi Katagiri'
'Nobuhiko Iki'
'Yusuke Yamane'
'Chizuko Kabuto'
'Tetsutaro Hattori'
'Sotaro Miyano'

_publ_section_title
;
 Synthesis of All Stereoisomers of Sulfinylcalix[4]arenes
;
_journal_name_full 'Journal of Organic Chemistry'
_journal_page_first 2324
_journal_page_last 2333
_journal_paper_doi 10.1021/jo026801x
_journal_volume 68
_journal_year 2003
_chemical_formula_sum 'C70 H77 N O9 S4'
_chemical_formula_weight 1204.62
_space_group_IT_number 85
_symmetry_cell_setting tetragonal
_symmetry_space_group_name_Hall '-P 4a'
_symmetry_space_group_name_H-M 'P 4/n :2'
_cell_angle_alpha 90
_cell_angle_beta 90
_cell_angle_gamma 90
_cell_formula_units_Z 2
_cell_length_a 15.8724(6)
_cell_length_b 15.8724(6)
_cell_length_c 12.5804(9)
_cell_measurement_temperature 150.2
_cell_measurement_theta_max 27.4
_cell_volume 3169.4(3)
_computing_data_reduction 'teXsan Ver. 1.10'
_computing_publication_material 'teXsan Ver. 1.10'
_computing_structure_refinement 'teXsan Ver. 1.10'
_computing_structure_solution DirectMethod
_diffrn_detector_area_resol_mean 7.31
_diffrn_measured_fraction_theta_full 0.9845
_diffrn_measured_fraction_theta_max 0.9845
_diffrn_measurement_device_type 'Rigaku/MSC Mercury CCD'
_diffrn_measurement_method \w
_diffrn_radiation_type 'Mo K\a'
_diffrn_radiation_wavelength 0.7107
_diffrn_reflns_av_R_equivalents 0.086
_diffrn_reflns_limit_h_max 20
_diffrn_reflns_limit_h_min -20
_diffrn_reflns_limit_k_max 20
_diffrn_reflns_limit_k_min -20
_diffrn_reflns_limit_l_max 15
_diffrn_reflns_limit_l_min -15
_diffrn_reflns_number 21745
_diffrn_reflns_theta_full 27.08
_diffrn_reflns_theta_max 27.08
_exptl_absorpt_coefficient_mu 0.208
_exptl_absorpt_correction_T_max 1.000
_exptl_absorpt_correction_T_min 0.959
_exptl_absorpt_correction_type multi-scan
_exptl_absorpt_process_details '(Jacobson, 1998)'
_exptl_crystal_colour colorless
_exptl_crystal_density_diffrn 1.262
_exptl_crystal_density_method 'not measured'
_exptl_crystal_description prism
_exptl_crystal_size_max 0.200
_exptl_crystal_size_mid 0.200
_exptl_crystal_size_min 0.200
_refine_diff_density_max 0.31
_refine_diff_density_min -0.25
_refine_ls_extinction_method none
_refine_ls_goodness_of_fit_ref 1.555
_refine_ls_hydrogen_treatment noref
_refine_ls_number_parameters 195
_refine_ls_number_reflns 1568
_refine_ls_R_factor_gt 0.0618
_refine_ls_shift/su_max 0.1018
_refine_ls_structure_factor_coef F
_refine_ls_weighting_details 'w = 1/[\s^2^(Fo) + 0.00063|Fo|^2^]'
_refine_ls_weighting_scheme calc
_refine_ls_wR_factor_ref 0.0730
_reflns_number_gt 1568
_reflns_number_total 3444
_reflns_threshold_expression F^2^>3.50\s(F^2^)
_cod_data_source_file jo026801xsi20030127_123539_2.cif
_cod_data_source_block compound_12
_cod_original_sg_symbol_H-M 'P 4/n'
_cod_original_formula_sum 'C70 H77 N O9 S4 '
_cod_database_code 4022351

loop_
_symmetry_equiv_pos_as_xyz
x,y,z
1/2-x,1/2-y,z
1/2-y,x,z
y,1/2-x,z
-x,-y,-z
1/2+x,1/2+y,-z
1/2+y,-x,-z
-y,1/2+x,-z

loop_
_atom_site_label
_atom_site_type_symbol
_atom_site_fract_x
_atom_site_fract_y
_atom_site_fract_z
_atom_site_U_iso_or_equiv
_atom_site_adp_type
_atom_site_occupancy
_atom_site_calc_flag
_atom_site_refinement_flags
S(1) S 0.07909(7) 0.07077(7) 0.1745(1) 0.0227(3) Uani 1.00 d .
O(1) O 0.2482(2) 0.1066(2) 0.2626(3) 0.034(1) Uani 1.00 d .
O(2) O 0.0204(2) 0.0084(2) 0.1268(3) 0.0294(10) Uani 1.00 d .
O(3) O 0.2500 -0.2500 0.394(3) 0.15(2) Uani 0.25 d SP
N(1) N 0.2500 0.2500 -0.279(2) 0.087(3) Uani 1.00 d S
C(1) C 0.1795(3) 0.0536(3) 0.1092(4) 0.021(1) Uani 1.00 d .
C(2) C 0.2527(3) 0.0716(3) 0.1629(4) 0.022(1) Uani 1.00 d .
C(3) C 0.3291(3) 0.0544(3) 0.1129(5) 0.023(1) Uani 1.00 d .
C(4) C 0.3302(3) 0.0149(3) 0.0137(5) 0.025(1) Uani 1.00 d .
C(5) C 0.2556(3) -0.0064(3) -0.0388(5) 0.026(1) Uani 1.00 d .
C(6) C 0.1802(3) 0.0154(3) 0.0098(5) 0.023(1) Uani 1.00 d .
C(7) C 0.2594(3) -0.0528(3) -0.1448(5) 0.031(2) Uani 1.00 d .
C(8) C 0.3030(4) 0.0024(4) -0.2292(5) 0.044(2) Uani 1.00 d .
C(9) C 0.3120(3) -0.1347(3) -0.1310(5) 0.039(2) Uani 1.00 d .
C(10) C 0.1720(3) -0.0788(4) -0.1849(5) 0.047(2) Uani 1.00 d .
C(11) C 0.2861(4) 0.0560(5) 0.3506(5) 0.054(2) Uani 1.00 d .
C(12) C 0.2196(4) 0.0280(4) 0.4202(5) 0.044(2) Uani 1.00 d .
C(13) C 0.2013(5) 0.0794(5) 0.5091(7) 0.067(2) Uani 1.00 d .
C(14) C 0.1364(5) 0.0606(7) 0.5806(7) 0.089(3) Uani 1.00 d .
C(15) C 0.0919(6) -0.0139(9) 0.5612(9) 0.117(4) Uani 1.00 d .
C(16) C 0.1122(7) -0.0660(8) 0.4806(9) 0.113(4) Uani 1.00 d .
C(17) C 0.1684(6) -0.0377(6) 0.4134(8) 0.089(3) Uani 1.00 d .
C(18) C 0.2500 0.2500 -0.064(2) 0.081(4) Uani 1.00 d S
C(19) C 0.2500 0.2500 -0.187(2) 0.082(4) Uani 1.00 d S
H(2) H 0.1276 0.0042 -0.0270 0.0294 Uiso 1.00 calc .
H(3) H 0.3837 0.0014 -0.0195 0.0302 Uiso 1.00 calc .
H(4) H 0.3568 0.0211 -0.2047 0.0521 Uiso 1.00 calc .
H(5) H 0.2699 0.0501 -0.2476 0.0521 Uiso 1.00 calc .
H(6) H 0.3117 -0.0383 -0.3001 0.0204 Uiso 1.00 calc .
H(7) H 0.1826 -0.1138 -0.2479 0.0204 Uiso 1.00 calc .
H(8) H 0.1393 -0.0306 -0.2048 0.0553 Uiso 1.00 calc .
H(9) H 0.1422 -0.1099 -0.1328 0.0553 Uiso 1.00 calc .
H(10) H 0.3047 -0.1684 -0.1942 0.0487 Uiso 1.00 calc .
H(11) H 0.2907 -0.1652 -0.0723 0.0487 Uiso 1.00 calc .
H(12) H 0.3751 -0.1275 -0.1208 0.0204 Uiso 1.00 calc .
H(13) H 0.1724 -0.0694 0.3475 0.1114 Uiso 1.00 calc .
H(14) H 0.0868 -0.1212 0.4759 0.1351 Uiso 1.00 calc .
H(15) H 0.0466 -0.0257 0.6076 0.1294 Uiso 1.00 calc .
H(16) H 0.1227 0.0997 0.6391 0.1025 Uiso 1.00 calc .
H(17) H 0.2360 0.1304 0.5207 0.0855 Uiso 1.00 calc .

loop_
_atom_site_aniso_label
_atom_site_aniso_U_11
_atom_site_aniso_U_22
_atom_site_aniso_U_33
_atom_site_aniso_U_12
_atom_site_aniso_U_13
_atom_site_aniso_U_23
S(1) 0.0166(5) 0.0165(5) 0.0352(7) 0.0011(5) 0.0047(6) 0.0022(6)
O(1) 0.026(2) 0.042(2) 0.033(2) -0.003(2) -0.001(2) -0.001(2)
O(2) 0.017(2) 0.019(2) 0.052(3) -0.002(1) 0.002(2) -0.001(2)
O(3) 0.24(4) 0.19(4) 0.03(2) 0.15(3) 0.0000 0.0000
N(1) 0.073(6) 0.0729 0.11(1) 0.0000 0.0000 0.0000
C(1) 0.015(2) 0.015(2) 0.034(3) 0.002(2) 0.005(2) 0.004(2)
C(2) 0.021(2) 0.016(2) 0.029(3) -0.002(2) 0.004(3) 0.007(2)
C(3) 0.016(2) 0.017(2) 0.036(3) -0.003(2) -0.005(2) 0.007(2)
C(4) 0.016(2) 0.021(2) 0.039(3) 0.003(2) 0.000(2) 0.002(2)
C(5) 0.019(2) 0.020(2) 0.040(3) 0.000(2) -0.001(2) -0.001(2)
C(6) 0.017(2) 0.020(2) 0.033(3) -0.002(2) -0.004(2) 0.000(2)
C(7) 0.016(2) 0.042(3) 0.034(4) 0.002(2) 0.003(2) -0.008(3)
C(8) 0.039(3) 0.054(4) 0.040(4) 0.007(3) 0.000(3) 0.000(3)
C(9) 0.036(3) 0.032(3) 0.048(4) 0.003(2) 0.000(3) -0.016(3)
C(10) 0.032(3) 0.071(4) 0.037(4) 0.006(3) -0.004(3) -0.024(3)
C(11) 0.036(3) 0.093(5) 0.032(4) -0.002(3) -0.005(3) 0.022(3)
C(12) 0.038(3) 0.057(4) 0.038(4) -0.004(3) -0.014(3) 0.004(3)
C(13) 0.055(4) 0.092(5) 0.055(5) 0.022(4) 0.007(4) 0.025(5)
C(14) 0.065(5) 0.146(8) 0.056(6) 0.035(5) 0.010(4) 0.029(6)
C(15) 0.060(5) 0.19(1) 0.096(9) -0.052(6) -0.017(5) 0.054(8)
C(16) 0.129(8) 0.146(9) 0.065(8) -0.071(7) 0.013(6) -0.005(7)
C(17) 0.099(5) 0.105(8) 0.063(6) -0.037(5) -0.002(5) 0.012(5)
C(18) 0.078(7) 0.0780 0.09(1) 0.0000 0.0000 0.0000
C(19) 0.048(5) 0.0480 0.15(2) 0.0000 0.0000 0.0000

loop_
_atom_type_symbol
_atom_type_description
_atom_type_scat_dispersion_real
_atom_type_scat_dispersion_imag
_atom_type_scat_source
C C 0.003 0.002
;International Tables for Crystallography 
(1992, Vol. C, Tables 4.2.6.8 and 6.1.1.1) 
;
N N 0.006 0.003
;International Tables for Crystallography 
(1992, Vol. C, Tables 4.2.6.8 and 6.1.1.1) 
;
O O 0.011 0.006
;International Tables for Crystallography 
(1992, Vol. C, Tables 4.2.6.8 and 6.1.1.1) 
;
S S 0.125 0.123
;International Tables for Crystallography 
(1992, Vol. C, Tables 4.2.6.8 and 6.1.1.1) 
;
H H 0.000 0.000
;International Tables for Crystallography 
(1992, Vol. C, Table 6.1.1.2) 
;

loop_
_geom_angle_atom_site_label_1
_geom_angle_atom_site_label_2
_geom_angle_atom_site_label_3
_geom_angle
_geom_angle_site_symmetry_2
_geom_angle_site_symmetry_3
_geom_angle_publ_flag
O(2) S(1) C(1) 105.5(2) 1_555 1_555 yes
O(2) S(1) C(3) 106.0(2) 1_555 4_555 yes
C(1) S(1) C(3) 97.4(2) 1_555 4_555 yes
C(2) O(1) C(11) 115.9(4) 1_555 1_555 yes
S(1) C(1) C(2) 119.2(4) 1_555 1_555 yes
S(1) C(1) C(6) 118.7(3) 1_555 1_555 yes
C(2) C(1) C(6) 121.8(4) 1_555 1_555 yes
O(1) C(2) C(1) 119.3(4) 1_555 1_555 yes
O(1) C(2) C(3) 122.4(4) 1_555 1_555 yes
C(1) C(2) C(3) 118.2(5) 1_555 1_555 yes
S(1) C(3) C(2) 121.9(4) 3_555 1_555 yes
S(1) C(3) C(4) 118.0(3) 3_555 1_555 yes
C(2) C(3) C(4) 120.1(4) 1_555 1_555 yes
C(3) C(4) C(5) 121.4(4) 1_555 1_555 yes
C(3) C(4) H(3) 119.6 1_555 1_555 no
C(5) C(4) H(3) 119.0 1_555 1_555 no
C(4) C(5) C(6) 117.5(5) 1_555 1_555 yes
C(4) C(5) C(7) 119.8(4) 1_555 1_555 yes
C(6) C(5) C(7) 122.7(4) 1_555 1_555 yes
C(1) C(6) C(5) 120.8(4) 1_555 1_555 yes
C(1) C(6) H(2) 120.1 1_555 1_555 no
C(5) C(6) H(2) 119.1 1_555 1_555 no
C(5) C(7) C(8) 110.2(4) 1_555 1_555 yes
C(5) C(7) C(9) 109.1(5) 1_555 1_555 yes
C(5) C(7) C(10) 112.5(4) 1_555 1_555 yes
C(8) C(7) C(9) 108.2(4) 1_555 1_555 yes
C(8) C(7) C(10) 109.4(5) 1_555 1_555 yes
C(9) C(7) C(10) 107.2(4) 1_555 1_555 yes
C(7) C(8) H(4) 110.9 1_555 1_555 no
C(7) C(8) H(5) 112.0 1_555 1_555 no
C(7) C(8) H(6) 106.2 1_555 1_555 no
H(4) C(8) H(5) 109.0 1_555 1_555 no
H(4) C(8) H(6) 109.2 1_555 1_555 no
H(5) C(8) H(6) 109.6 1_555 1_555 no
C(7) C(9) H(10) 107.9 1_555 1_555 no
C(7) C(9) H(11) 108.9 1_555 1_555 no
C(7) C(9) H(12) 116.7 1_555 1_555 no
H(10) C(9) H(11) 108.6 1_555 1_555 no
H(10) C(9) H(12) 106.5 1_555 1_555 no
H(11) C(9) H(12) 108.0 1_555 1_555 no
C(7) C(10) H(7) 105.2 1_555 1_555 no
C(7) C(10) H(8) 111.1 1_555 1_555 no
C(7) C(10) H(9) 111.4 1_555 1_555 no
H(7) C(10) H(8) 109.5 1_555 1_555 no
H(7) C(10) H(9) 110.4 1_555 1_555 no
H(8) C(10) H(9) 109.1 1_555 1_555 no
O(1) C(11) C(12) 108.7(5) 1_555 1_555 yes
C(11) C(12) C(13) 117.0(6) 1_555 1_555 yes
C(11) C(12) C(17) 130.7(7) 1_555 1_555 yes
C(13) C(12) C(17) 112.3(7) 1_555 1_555 yes
C(12) C(13) C(14) 122.5(8) 1_555 1_555 yes
C(12) C(13) H(17) 118.3 1_555 1_555 no
C(14) C(13) H(17) 119.2 1_555 1_555 no
C(13) C(14) C(15) 116.0(9) 1_555 1_555 yes
C(13) C(14) H(16) 120.5 1_555 1_555 no
C(15) C(14) H(16) 123.4 1_555 1_555 no
C(14) C(15) C(16) 121.9(9) 1_555 1_555 yes
C(14) C(15) H(15) 116.4 1_555 1_555 no
C(16) C(15) H(15) 121.7 1_555 1_555 no
C(15) C(16) C(17) 116(1) 1_555 1_555 yes
C(15) C(16) H(14) 120.2 1_555 1_555 no
C(17) C(16) H(14) 123.7 1_555 1_555 no
C(12) C(17) C(16) 130.3(10) 1_555 1_555 yes
C(12) C(17) H(13) 115.0 1_555 1_555 no
C(16) C(17) H(13) 114.8 1_555 1_555 no
N(1) C(19) C(18) 180.0 1_555 1_555 yes

loop_
_geom_bond_atom_site_label_1
_geom_bond_atom_site_label_2
_geom_bond_distance
_geom_bond_site_symmetry_2
_geom_bond_publ_flag
S(1) O(2) 1.486(3) . yes
S(1) C(1) 1.814(5) . yes
S(1) C(3) 1.810(5) 4_555 yes
O(1) C(2) 1.373(6) . yes
O(1) C(11) 1.495(7) . yes
N(1) C(19) 1.16(3) . yes
C(1) C(2) 1.374(7) . yes
C(1) C(6) 1.389(7) . yes
C(2) C(3) 1.394(7) . yes
C(3) C(4) 1.398(8) . yes
C(4) C(5) 1.397(7) . yes
C(4) H(3) 0.970 . no
C(5) C(6) 1.388(7) . yes
C(5) C(7) 1.525(8) . yes
C(6) H(2) 0.971 . no
C(7) C(8) 1.539(8) . yes
C(7) C(9) 1.555(7) . yes
C(7) C(10) 1.533(7) . yes
C(8) H(4) 0.956 . no
C(8) H(5) 0.950 . no
C(8) H(6) 1.109 . no
C(9) H(10) 0.965 . no
C(9) H(11) 0.946 . no
C(9) H(12) 1.016 . no
C(10) H(7) 0.982 . no
C(10) H(8) 0.958 . no
C(10) H(9) 0.947 . no
C(11) C(12) 1.442(9) . yes
C(12) C(13) 1..41(1) . yes
C(12) C(17) 1.33(1) . yes
C(13) C(14) 1.40(1) . yes
C(13) H(17) 0.990 . no
C(14) C(15) 1.40(1) . yes
C(14) H(16) 0.987 . no
C(15) C(16) 1.35(2) . yes
C(15) H(15) 0.944 . no
C(16) C(17) 1.31(1) . yes
C(16) H(14) 0.967 . no
C(17) H(13) 0.973 . no
C(18) C(19) 1.55(3) . yes

loop_
_geom_contact_atom_site_label_1
_geom_contact_atom_site_label_2
_geom_contact_distance
_geom_contact_site_symmetry_2
O(1) O(1) 3.218(5) 3_555
O(2) O(2) 3.267(8) 5_555
O(2) C(10) 3.333(6) 5_555
O(2) C(4) 3.382(6) 8_545
O(2) C(8) 3.525(7) 8_545
O(3) O(3) 2.67(7) 7_556
C(3) C(6) 3.429(7) 3_555
C(4) C(6) 3.591(7) 3_555
C(10) C(15) 3.59(1) 1_554
C(15) C(15) 3.33(2) 5_556
C(15) C(16) 3.52(2) 5_556

loop_
_geom_torsion_atom_site_label_1
_geom_torsion_atom_site_label_2
_geom_torsion_atom_site_label_3
_geom_torsion_atom_site_label_4
_geom_torsion
_geom_torsion_site_symmetry_1
_geom_torsion_site_symmetry_2
_geom_torsion_site_symmetry_3
_geom_torsion_site_symmetry_4
_geom_torsion_publ_flag
S(1) C(1) C(2) O(1) -3.6(6) 1_555 1_555 1_555 1_555 yes
S(1) C(1) C(2) C(3) 177.2(3) 1_555 1_555 1_555 1_555 yes
S(1) C(1) C(6) C(5) -173.8(4) 1_555 1_555 1_555 1_555 yes
S(1) C(3) C(2) O(1) -1.4(6) 1_555 4_555 4_555 4_555 yes
S(1) C(3) C(2) C(1) 177.7(3) 1_555 4_555 4_555 4_555 yes
S(1) C(3) C(4) C(5) 179.8(4) 1_555 4_555 4_555 4_555 yes
O(1) C(2) C(1) C(6) -177.6(4) 1_555 1_555 1_555 1_555 yes
O(1) C(2) C(3) C(4) 176.9(4) 1_555 1_555 1_555 1_555 yes
O(1) C(11) C(12) C(13) -93.3(7) 1_555 1_555 1_555 1_555 yes
O(1) C(11) C(12) C(17) 83.6(10) 1_555 1_555 1_555 1_555 yes
O(2) S(1) C(1) C(2) -151.2(4) 1_555 1_555 1_555 1_555 yes
O(2) S(1) C(1) C(6) 23.0(4) 1_555 1_555 1_555 1_555 yes
O(2) S(1) C(3) C(2) 155.0(4) 1_555 1_555 4_555 4_555 yes
O(2) S(1) C(3) C(4) -23.3(4) 1_555 1_555 4_555 4_555 yes
C(1) S(1) C(3) C(2) -96.5(4) 1_555 1_555 4_555 4_555 yes
C(1) S(1) C(3) C(4) 85.2(4) 1_555 1_555 4_555 4_555 yes
C(1) C(2) O(1) C(11) 118.9(5) 1_555 1_555 1_555 1_555 yes
C(1) C(2) C(3) C(4) -4.0(7) 1_555 1_555 1_555 1_555 yes
C(1) C(6) C(5) C(4) -2.8(7) 1_555 1_555 1_555 1_555 yes
C(1) C(6) C(5) C(7) 176.5(5) 1_555 1_555 1_555 1_555 yes
C(2) O(1) C(11) C(12) -112.7(6) 1_555 1_555 1_555 1_555 yes
C(2) C(1) S(1) C(3) 99.9(4) 1_555 1_555 1_555 4_555 yes
C(2) C(1) C(6) C(5) 0.2(7) 1_555 1_555 1_555 1_555 yes
C(2) C(3) C(4) C(5) 1.5(7) 1_555 1_555 1_555 1_555 yes
C(3) C(2) O(1) C(11) -61.9(6) 1_555 1_555 1_555 1_555 yes
C(3) C(2) C(1) C(6) 3.2(7) 1_555 1_555 1_555 1_555 yes
C(3) C(4) C(5) C(6) 1.9(7) 1_555 1_555 1_555 1_555 yes
C(3) C(4) C(5) C(7) -177.4(4) 1_555 1_555 1_555 1_555 yes
C(4) C(5) C(7) C(8) -63.5(6) 1_555 1_555 1_555 1_555 yes
C(4) C(5) C(7) C(9) 55.2(6) 1_555 1_555 1_555 1_555 yes
C(4) C(5) C(7) C(10) 174.1(5) 1_555 1_555 1_555 1_555 yes
C(6) C(5) C(7) C(8) 117.3(5) 1_555 1_555 1_555 1_555 yes
C(6) C(5) C(7) C(9) -124.0(5) 1_555 1_555 1_555 1_555 yes
C(6) C(5) C(7) C(10) -5.1(7) 1_555 1_555 1_555 1_555 yes
C(11) C(12) C(13) C(14) 177.8(6) 1_555 1_555 1_555 1_555 yes
C(11) C(12) C(17) C(16) 174(1) 1_555 1_555 1_555 1_555 yes
C(12) C(13) C(14) C(15) 2(1) 1_555 1_555 1_555 1_555 yes
C(12) C(17) C(16) C(15) 12(1) 1_555 1_555 1_555 1_555 yes
C(13) C(12) C(17) C(16) -8(1) 1_555 1_555 1_555 1_555 yes
C(13) C(14) C(15) C(16) 2(1) 1_555 1_555 1_555 1_555 yes
C(14) C(13) C(12) C(17) 0(1) 1_555 1_555 1_555 1_555 yes
C(14) C(15) C(16) C(17) -8(1) 1_555 1_555 1_555 1_555 yes
